data_4037095
loop_
_publ_author_name
'Zheng, Liyao'
'Bin, Yunhui'
'Wang, Yunpeng'
'Hua, Ruimao'

_publ_section_title
;
 Synthesis of Natural Product-like Polyheterocycles via One-Pot Cascade
 Oximation, C-H Activation, and Alkyne Annulation.
;
_journal_issue 19
_journal_name_full 'The Journal of organic chemistry'
_journal_page_first 8911
_journal_page_last 8919
_journal_paper_doi 10.1021/acs.joc.6b01460
_journal_volume 81
_journal_year 2016
_chemical_formula_moiety 'C22 H20 N2'
_chemical_formula_sum 'C22 H20 N2'
_chemical_formula_weight 312.40
_space_group_IT_number 2
_space_group_name_Hall '-P 1'
_space_group_name_H-M_alt 'P -1'
_symmetry_cell_setting triclinic
_symmetry_space_group_name_Hall '-P 1'
_symmetry_space_group_name_H-M 'P -1'
_atom_sites_solution_hydrogens geom
_atom_sites_solution_primary direct
_atom_sites_solution_secondary difmap
_audit_creation_method SHELXL-97
_cell_angle_alpha 76.303(16)
_cell_angle_beta 67.953(16)
_cell_angle_gamma 65.886(16)
_cell_formula_units_Z 2
_cell_length_a 8.5834(14)
_cell_length_b 10.076(2)
_cell_length_c 11.212(2)
_cell_measurement_reflns_used 36
_cell_measurement_temperature 295(2)
_cell_measurement_theta_max 12.53
_cell_measurement_theta_min 4.88
_cell_volume 816.3(3)
_computing_cell_refinement 'XSCANS (Bruker, 1997)'
_computing_data_collection 'XSCANS (Bruker, 1997)'
_computing_data_reduction 'XSCANS (Bruker, 1997)'
_computing_molecular_graphics 'SHELXTL (Bruker, 1997)'
_computing_publication_material 'SHELXTL (Bruker, 1997)'
_computing_structure_refinement 'SHELXL-97 (Sheldrick, 1997)'
_computing_structure_solution 'SHELXS-97 (Sheldrick, 1990)'
_diffrn_ambient_temperature 295(2)
_diffrn_measured_fraction_theta_full 0.996
_diffrn_measured_fraction_theta_max 0.996
_diffrn_measurement_device_type 'Bruker P4'
_diffrn_measurement_method '\w scans'
_diffrn_radiation_monochromator graphite
_diffrn_radiation_source 'fine-focus sealed tube'
_diffrn_radiation_type MoK\a
_diffrn_radiation_wavelength 0.71073
_diffrn_reflns_av_R_equivalents 0.0240
_diffrn_reflns_av_sigmaI/netI 0.0355
_diffrn_reflns_limit_h_max 10
_diffrn_reflns_limit_h_min -1
_diffrn_reflns_limit_k_max 12
_diffrn_reflns_limit_k_min -11
_diffrn_reflns_limit_l_max 13
_diffrn_reflns_limit_l_min -13
_diffrn_reflns_number 3677
_diffrn_reflns_theta_full 25.50
_diffrn_reflns_theta_max 25.50
_diffrn_reflns_theta_min 2.74
_diffrn_standards_decay_% 0
_diffrn_standards_interval_count 97
_diffrn_standards_number 3
_exptl_absorpt_coefficient_mu 0.075
_exptl_absorpt_correction_type none
_exptl_crystal_colour yellow
_exptl_crystal_density_diffrn 1.271
_exptl_crystal_density_meas ?
_exptl_crystal_density_method 'not measured'
_exptl_crystal_description prism
_exptl_crystal_F_000 332
_exptl_crystal_size_max 0.60
_exptl_crystal_size_mid 0.40
_exptl_crystal_size_min 0.30
_refine_diff_density_max 0.190
_refine_diff_density_min -0.181
_refine_diff_density_rms 0.037
_refine_ls_extinction_coef 0.0247(8)
_refine_ls_extinction_expression Fc^*^=kFc[1+0.001xFc^2^\l^3^/sin(2\q)]^-1/4^
_refine_ls_extinction_method SHELXL
_refine_ls_goodness_of_fit_ref 1.041
_refine_ls_hydrogen_treatment constr
_refine_ls_matrix_type full
_refine_ls_number_parameters 219
_refine_ls_number_reflns 3030
_refine_ls_number_restraints 0
_refine_ls_restrained_S_all 1.041
_refine_ls_R_factor_all 0.0719
_refine_ls_R_factor_gt 0.0465
_refine_ls_shift/su_max 0.003
_refine_ls_shift/su_mean 0.000
_refine_ls_structure_factor_coef Fsqd
_refine_ls_weighting_details 'calc w=1/[\s^2^(Fo^2^)+(0.0010P)^2^+0.5000P] where P=(Fo^2^+2Fc^2^)/3'
_refine_ls_weighting_scheme calc
_refine_ls_wR_factor_gt 0.0879
_refine_ls_wR_factor_ref 0.1022
_reflns_number_gt 2188
_reflns_number_total 3030
_reflns_threshold_expression I>2sigma(I)
_cod_data_source_file jo6b01460_si_004.cif
_cod_data_source_block huarm-37
_cod_depositor_comments
;
The following automatic conversions were performed:

data item '_symmetry_cell_setting' value 'Triclinic' was changed to
'triclinic' in accordance with the
/home/saulius/struct/COD-crude-data/automatic-downloads/DataCite-retrospective/ACS/depositions/lib/dictionaries/cif_core.dic
dictionary named 'cif_core.dic' version 2.4.2 last updated on
2011-04-26.

data item '_exptl_crystal_density_meas' value 'none' was changed to
'?' -- the value is perceived as not measured.

Automatic conversion script
Id: cif_fix_values 6909 2019-04-08 15:41:33Z antanas 
;
_cod_original_sg_symbol_H-M P-1
_cod_database_code 4037095

loop_
_symmetry_equiv_pos_as_xyz
'x, y, z'
'-x, -y, -z'

loop_
_atom_site_label
_atom_site_type_symbol
_atom_site_fract_x
_atom_site_fract_y
_atom_site_fract_z
_atom_site_U_iso_or_equiv
_atom_site_adp_type
_atom_site_occupancy
_atom_site_symmetry_multiplicity
_atom_site_calc_flag
_atom_site_refinement_flags
N1 N 0.6275(2) 0.28244(18) 0.83667(17) 0.0496(4) Uani 1 1 d .
N2 N 0.4144(2) 0.70159(17) 0.67718(17) 0.0462(4) Uani 1 1 d .
C1 C 0.7706(3) 0.1499(2) 0.7803(2) 0.0618(6) Uani 1 1 d .
H1A H 0.7507 0.0645 0.8354 0.074 Uiso 1 1 calc R
H1B H 0.8857 0.1486 0.7772 0.074 Uiso 1 1 calc R
C2 C 0.7772(3) 0.1418(2) 0.6452(2) 0.0631(7) Uani 1 1 d .
H2A H 0.6548 0.1721 0.6442 0.076 Uiso 1 1 calc R
H2B H 0.8374 0.0406 0.6264 0.076 Uiso 1 1 calc R
C3 C 0.8715(3) 0.2337(2) 0.5372(2) 0.0555(6) Uani 1 1 d .
H3A H 0.8229 0.2572 0.4663 0.067 Uiso 1 1 calc R
H3B H 0.9982 0.1753 0.5056 0.067 Uiso 1 1 calc R
C4 C 0.8538(3) 0.3759(2) 0.5763(2) 0.0472(5) Uani 1 1 d .
H4A H 0.9282 0.3519 0.6311 0.057 Uiso 1 1 calc R
H4B H 0.9014 0.4331 0.4989 0.057 Uiso 1 1 calc R
C5 C 0.6659(3) 0.4695(2) 0.64645(19) 0.0404(5) Uani 1 1 d .
C6 C 0.5753(3) 0.4195(2) 0.77066(19) 0.0432(5) Uani 1 1 d .
C7 C 0.4138(3) 0.5103(2) 0.84903(19) 0.0432(5) Uani 1 1 d .
C8 C 0.3639(3) 0.4241(2) 0.9710(2) 0.0484(5) Uani 1 1 d .
C9 C 0.4989(3) 0.2840(2) 0.9580(2) 0.0508(5) Uani 1 1 d .
C10 C 0.4910(4) 0.1713(3) 1.0578(2) 0.0645(7) Uani 1 1 d .
H10 H 0.5788 0.0785 1.0484 0.077 Uiso 1 1 calc R
C11 C 0.3492(4) 0.2017(3) 1.1706(2) 0.0752(8) Uani 1 1 d .
H11 H 0.3420 0.1282 1.2383 0.090 Uiso 1 1 calc R
C12 C 0.2171(4) 0.3392(3) 1.1853(2) 0.0736(8) Uani 1 1 d .
H12 H 0.1232 0.3567 1.2627 0.088 Uiso 1 1 calc R
C13 C 0.2229(3) 0.4510(3) 1.0865(2) 0.0615(6) Uani 1 1 d .
H13 H 0.1336 0.5431 1.0971 0.074 Uiso 1 1 calc R
C14 C 0.3362(3) 0.6527(2) 0.7977(2) 0.0463(5) Uani 1 1 d .
C15 C 0.1607(3) 0.7569(3) 0.8730(2) 0.0657(7) Uani 1 1 d .
H15A H 0.1271 0.8471 0.8199 0.099 Uiso 1 1 calc R
H15B H 0.1734 0.7754 0.9484 0.099 Uiso 1 1 calc R
H15C H 0.0693 0.7148 0.8989 0.099 Uiso 1 1 calc R
C16 C 0.5750(3) 0.6123(2) 0.60423(19) 0.0412(5) Uani 1 1 d .
C17 C 0.6481(3) 0.6831(2) 0.47406(19) 0.0428(5) Uani 1 1 d .
C18 C 0.7064(3) 0.6178(2) 0.3616(2) 0.0497(5) Uani 1 1 d .
H18 H 0.7052 0.5247 0.3669 0.060 Uiso 1 1 calc R
C19 C 0.7663(3) 0.6894(3) 0.2414(2) 0.0563(6) Uani 1 1 d .
H19 H 0.8039 0.6446 0.1669 0.068 Uiso 1 1 calc R
C20 C 0.7705(3) 0.8273(3) 0.2322(2) 0.0601(6) Uani 1 1 d .
H20 H 0.8124 0.8747 0.1517 0.072 Uiso 1 1 calc R
C21 C 0.7124(3) 0.8942(2) 0.3429(2) 0.0613(6) Uani 1 1 d .
H21 H 0.7140 0.9873 0.3371 0.074 Uiso 1 1 calc R
C22 C 0.6516(3) 0.8227(2) 0.4626(2) 0.0504(5) Uani 1 1 d .
H22 H 0.6124 0.8686 0.5368 0.061 Uiso 1 1 calc R

loop_
_atom_site_aniso_label
_atom_site_aniso_U_11
_atom_site_aniso_U_22
_atom_site_aniso_U_33
_atom_site_aniso_U_23
_atom_site_aniso_U_13
_atom_site_aniso_U_12
N1 0.0551(11) 0.0404(9) 0.0484(10) 0.0002(8) -0.0168(9) -0.0142(8)
N2 0.0449(10) 0.0384(9) 0.0522(10) -0.0075(8) -0.0126(8) -0.0126(8)
C1 0.0598(15) 0.0409(12) 0.0722(16) 0.0033(11) -0.0216(13) -0.0098(11)
C2 0.0655(16) 0.0407(12) 0.0750(17) -0.0150(11) -0.0120(13) -0.0150(11)
C3 0.0528(13) 0.0452(12) 0.0629(14) -0.0132(10) -0.0137(11) -0.0117(10)
C4 0.0433(12) 0.0431(11) 0.0502(12) -0.0051(9) -0.0111(10) -0.0137(9)
C5 0.0410(11) 0.0384(10) 0.0438(11) -0.0060(8) -0.0128(9) -0.0155(9)
C6 0.0497(12) 0.0371(10) 0.0465(11) -0.0038(9) -0.0184(10) -0.0160(9)
C7 0.0468(12) 0.0443(11) 0.0441(11) -0.0081(9) -0.0129(9) -0.0209(9)
C8 0.0556(13) 0.0559(13) 0.0432(11) -0.0059(10) -0.0150(10) -0.0290(11)
C9 0.0613(14) 0.0561(13) 0.0458(12) 0.0006(10) -0.0219(11) -0.0297(11)
C10 0.0833(18) 0.0627(15) 0.0580(15) 0.0093(12) -0.0320(14) -0.0356(14)
C11 0.108(2) 0.091(2) 0.0489(15) 0.0121(14) -0.0261(15) -0.0657(19)
C12 0.087(2) 0.096(2) 0.0486(14) -0.0063(14) -0.0079(14) -0.0562(18)
C13 0.0663(16) 0.0750(16) 0.0485(13) -0.0129(12) -0.0071(12) -0.0364(13)
C14 0.0454(12) 0.0441(11) 0.0510(12) -0.0120(9) -0.0113(10) -0.0169(10)
C15 0.0553(15) 0.0543(14) 0.0696(16) -0.0163(12) -0.0021(12) -0.0125(12)
C16 0.0415(11) 0.0388(10) 0.0451(11) -0.0067(9) -0.0135(9) -0.0147(9)
C17 0.0406(11) 0.0381(10) 0.0484(12) -0.0022(9) -0.0153(9) -0.0126(9)
C18 0.0526(13) 0.0493(12) 0.0505(12) -0.0055(10) -0.0178(10) -0.0196(10)
C19 0.0506(13) 0.0711(16) 0.0469(13) -0.0069(11) -0.0164(11) -0.0197(12)
C20 0.0544(14) 0.0629(15) 0.0516(14) 0.0112(11) -0.0154(11) -0.0200(12)
C21 0.0590(15) 0.0408(12) 0.0696(16) 0.0050(11) -0.0130(12) -0.0158(11)
C22 0.0483(13) 0.0391(11) 0.0553(13) -0.0065(9) -0.0109(10) -0.0112(9)

loop_
_atom_type_symbol
_atom_type_description
_atom_type_scat_dispersion_real
_atom_type_scat_dispersion_imag
_atom_type_scat_source
C C 0.0033 0.0016 'International Tables Vol C Tables 4.2.6.8 and 6.1.1.4'
H H 0.0000 0.0000 'International Tables Vol C Tables 4.2.6.8 and 6.1.1.4'
N N 0.0061 0.0033 'International Tables Vol C Tables 4.2.6.8 and 6.1.1.4'

loop_
_geom_angle_atom_site_label_1
_geom_angle_atom_site_label_2
_geom_angle_atom_site_label_3
_geom_angle
C6 N1 C9 108.04(17)
C6 N1 C1 125.96(18)
C9 N1 C1 124.80(18)
C14 N2 C16 119.65(17)
N1 C1 C2 112.23(19)
N1 C1 H1A 109.2
C2 C1 H1A 109.2
N1 C1 H1B 109.2
C2 C1 H1B 109.2
H1A C1 H1B 107.9
C1 C2 C3 115.8(2)
C1 C2 H2A 108.3
C3 C2 H2A 108.3
C1 C2 H2B 108.3
C3 C2 H2B 108.3
H2A C2 H2B 107.4
C2 C3 C4 114.80(19)
C2 C3 H3A 108.6
C4 C3 H3A 108.6
C2 C3 H3B 108.6
C4 C3 H3B 108.6
H3A C3 H3B 107.5
C5 C4 C3 115.55(18)
C5 C4 H4A 108.4
C3 C4 H4A 108.4
C5 C4 H4B 108.4
C3 C4 H4B 108.4
H4A C4 H4B 107.5
C16 C5 C6 114.56(18)
C16 C5 C4 125.34(18)
C6 C5 C4 119.80(18)
N1 C6 C7 109.56(18)
N1 C6 C5 128.11(19)
C7 C6 C5 122.30(18)
C14 C7 C6 118.14(19)
C14 C7 C8 134.8(2)
C6 C7 C8 106.99(18)
C13 C8 C9 119.3(2)
C13 C8 C7 134.9(2)
C9 C8 C7 105.80(18)
N1 C9 C10 129.3(2)
N1 C9 C8 109.60(18)
C10 C9 C8 121.1(2)
C11 C10 C9 118.0(3)
C11 C10 H10 121.0
C9 C10 H10 121.0
C10 C11 C12 121.4(2)
C10 C11 H11 119.3
C12 C11 H11 119.3
C13 C12 C11 120.9(3)
C13 C12 H12 119.5
C11 C12 H12 119.5
C12 C13 C8 119.2(3)
C12 C13 H13 120.4
C8 C13 H13 120.4
N2 C14 C7 121.02(18)
N2 C14 C15 116.94(19)
C7 C14 C15 122.0(2)
C14 C15 H15A 109.5
C14 C15 H15B 109.5
H15A C15 H15B 109.5
C14 C15 H15C 109.5
H15A C15 H15C 109.5
H15B C15 H15C 109.5
N2 C16 C5 124.16(18)
N2 C16 C17 113.52(17)
C5 C16 C17 122.30(18)
C18 C17 C22 118.02(19)
C18 C17 C16 122.31(18)
C22 C17 C16 119.61(18)
C17 C18 C19 120.9(2)
C17 C18 H18 119.6
C19 C18 H18 119.6
C20 C19 C18 120.2(2)
C20 C19 H19 119.9
C18 C19 H19 119.9
C21 C20 C19 119.7(2)
C21 C20 H20 120.1
C19 C20 H20 120.1
C20 C21 C22 119.9(2)
C20 C21 H21 120.1
C22 C21 H21 120.1
C21 C22 C17 121.3(2)
C21 C22 H22 119.4
C17 C22 H22 119.4

loop_
_geom_bond_atom_site_label_1
_geom_bond_atom_site_label_2
_geom_bond_distance
N1 C6 1.384(2)
N1 C9 1.392(3)
N1 C1 1.473(3)
N2 C14 1.339(3)
N2 C16 1.367(2)
C1 C2 1.515(3)
C1 H1A 0.9700
C1 H1B 0.9700
C2 C3 1.525(3)
C2 H2A 0.9700
C2 H2B 0.9700
C3 C4 1.530(3)
C3 H3A 0.9700
C3 H3B 0.9700
C4 C5 1.505(3)
C4 H4A 0.9700
C4 H4B 0.9700
C5 C16 1.392(3)
C5 C6 1.404(3)
C6 C7 1.401(3)
C7 C14 1.396(3)
C7 C8 1.453(3)
C8 C13 1.391(3)
C8 C9 1.411(3)
C9 C10 1.396(3)
C10 C11 1.378(4)
C10 H10 0.9300
C11 C12 1.384(4)
C11 H11 0.9300
C12 C13 1.383(3)
C12 H12 0.9300
C13 H13 0.9300
C14 C15 1.503(3)
C15 H15A 0.9600
C15 H15B 0.9600
C15 H15C 0.9600
C16 C17 1.489(3)
C17 C18 1.387(3)
C17 C22 1.393(3)
C18 C19 1.387(3)
C18 H18 0.9300
C19 C20 1.383(3)
C19 H19 0.9300
C20 C21 1.378(3)
C20 H20 0.9300
C21 C22 1.385(3)
C21 H21 0.9300
C22 H22 0.9300
